data_4307063
loop_
_publ_author_name
'Jason P. Holland'
'Franklin I. Aigbirhio'
'Helen M. Betts'
'Paul D. Bonnitcha'
'Paul Burke'
'Martin Christlieb'
'Grant C. Churchill'
'Andrew R. Cowley'
'Jonathan R. Dilworth'
'Paul S. Donnelly'
'Jennifer C. Green'
'Josephine M. Peach'
'Sridhar R. Vasudevan'
'John E. Warren'

_publ_contact_author
;
'Jonathan R. Dilworth'
;
_publ_contact_author_address
;
Chemistry Research Laboratory,
Department of Chemistry,
University of Oxford,
12 Mansfield Road,
Oxford,
UK,
OX1 3TA
;
_publ_contact_author_email
;
'jon.dilworth@chem.ox.ac.uk'
;
_publ_contact_author_phone
;
'01865 285151'
;
_publ_section_title
;
Functionalized Bis(thiosemicarbazonato) Complexes of Zinc and Copper:
Synthetic Platforms Toward Site-Specific Radiopharmaceuticals
;
_journal_name_full 'Inorganic Chemistry'
_journal_page_first 465
_journal_page_last 485
_journal_paper_doi 10.1021/ic0615628
_journal_volume 46
_journal_year 2007
_chemical_compound_source
;
synthesis as described
;
_chemical_formula_moiety ' C8 H13 N3 O S '
_chemical_formula_sum 'C8 H13 N3 O S'
_chemical_formula_weight 199.28
_chemical_name_systematic
; 
diacetyl-2-(4-N-allyl-3-thiosemicarbazone) 
;
_space_group_IT_number 14
_symmetry_cell_setting monoclinic
_symmetry_space_group_name_Hall '-P 2yn'
_symmetry_space_group_name_H-M 'P 1 21/n 1'
_atom_sites_solution_hydrogens geom
_atom_sites_solution_primary direct
_cell_angle_alpha 90
_cell_angle_beta 90.1257(11)
_cell_angle_gamma 90
_cell_formula_units_Z 4
_cell_length_a 6.8603(2)
_cell_length_b 17.3868(4)
_cell_length_c 8.5281(2)
_cell_measurement_reflns_used 11561
_cell_measurement_temperature 150
_cell_measurement_theta_max 28
_cell_measurement_theta_min 5
_cell_volume 1017.22(4)
_computing_cell_refinement
; 
KappaCCD software 'DENZO' (Otwinowski & Minor, 1996) 
;
_computing_data_collection
; 
KappaCCD software 'Collect' (Nonius, 2000) 
;
_computing_data_reduction
; 
KappaCCD software 'DENZO' (Otwinowski & Minor, 1996) 
;
_computing_publication_material
; 
CRYSTALS (Watkin et al, 2001) 
;
_computing_structure_refinement
; 
CRYSTALS (Watkin et al, 2001) 
;
_computing_structure_solution 'SIR92 (Giacovazzo et al, 1992)'
_diffrn_ambient_temperature 150
_diffrn_measured_fraction_theta_full 0.996
_diffrn_measured_fraction_theta_max 0.996
_diffrn_measurement_device_type
; 
Nonius KappaCCD 
;
_diffrn_measurement_method \w
_diffrn_radiation_monochromator graphite
_diffrn_radiation_type 'Mo K\a'
_diffrn_radiation_wavelength 0.71073
_diffrn_reflns_av_R_equivalents 0.054
_diffrn_reflns_limit_h_max 8
_diffrn_reflns_limit_h_min -8
_diffrn_reflns_limit_k_max 22
_diffrn_reflns_limit_k_min -22
_diffrn_reflns_limit_l_max 11
_diffrn_reflns_limit_l_min -11
_diffrn_reflns_number 11561
_diffrn_reflns_theta_full 27.493
_diffrn_reflns_theta_max 27.493
_diffrn_reflns_theta_min 5.186
_diffrn_standards_decay_% 0.00
_diffrn_standards_interval_count 0
_diffrn_standards_interval_time 0
_diffrn_standards_number 0
_exptl_absorpt_coefficient_mu 0.284
_exptl_absorpt_correction_T_max 0.96
_exptl_absorpt_correction_T_min 0.93
_exptl_absorpt_correction_type multi-scan
_exptl_absorpt_process_details
; 
 Denzo/Scalepack (Otwinowski & Minor, 1996) 
;
_exptl_crystal_colour ' colourless '
_exptl_crystal_density_diffrn 1.301
_exptl_crystal_description ' block '
_exptl_crystal_F_000 424
_exptl_crystal_size_max 0.24
_exptl_crystal_size_mid 0.18
_exptl_crystal_size_min 0.14
_exptl_crystal_thermal_history
; 
The material was crystallised at ambient temperature. A suitable crystal 
was cooled rapidly to 150K for single-crystal X-ray diffraction analysis. 
;
_refine_diff_density_max 0.29
_refine_diff_density_min -0.28
_refine_ls_extinction_method None
_refine_ls_goodness_of_fit_ref 1.1063
_refine_ls_hydrogen_treatment mixed
_refine_ls_matrix_type full
_refine_ls_number_parameters 126
_refine_ls_number_reflns 1562
_refine_ls_number_restraints 0
_refine_ls_R_factor_all 0.0609
_refine_ls_R_factor_gt 0.0345
_refine_ls_shift/su_max 0.028447
_refine_ls_structure_factor_coef F
_refine_ls_weighting_details
;
 Method, part 1, Chebychev polynomial, (Watkin, 1994, Prince, 1982) 
 [weight] = 1.0/[A~0~*T~0~(x)+A~1~*T~1~(x) ... +A~n-1~]*T~n-1~(x)] 
 where A~i~ are the Chebychev coefficients listed below and x= Fcalc/Fmax 
 Method = Robust Weighting (Prince, 1982) 
 W = [weight] * [1-(deltaF/6*sigmaF)^2^]^2^ 
 A~i~ are: 
 0.376 0.156 0.151 
;
_refine_ls_weighting_scheme calc
_refine_ls_wR_factor_all 0.0619
_refine_ls_wR_factor_gt 0.0381
_refine_ls_wR_factor_ref 0.0381
_reflns_limit_h_max 8
_reflns_limit_h_min -8
_reflns_limit_k_max 22
_reflns_limit_k_min 0
_reflns_limit_l_max 11
_reflns_limit_l_min 0
_reflns_number_gt 1562
_reflns_number_total 2301
_reflns_threshold_expression I>3.00u(I)
_cod_data_source_file ic0615628si20060817_104225_2.cif
_cod_data_source_block Compound5
_cod_depositor_comments
;
The following automatic conversions were performed:
'_symmetry_cell_setting' value 'Monoclinic' changed to 'monoclinic'
according to '/home/saulius/struct/CIF-dictionaries/cif_core.dic'
dictionary named 'cif_core.dic' version 2.4.1 from 2010-06-29.

Automatic conversion script
Id: cif_fix_enum 1527 2010-12-29 10:47:43Z saulius 
;
_cod_original_sg_symbol_H-M 'P 1 21/n 1 '
_cod_original_formula_sum ' C8 H13 N3 O S '
_cod_database_code 4307063

loop_
_symmetry_equiv_pos_as_xyz
x,y,z
-x,-y,-z
-x+1/2,y+1/2,-z+1/2
x+1/2,-y+1/2,z+1/2

loop_
_atom_site_label
_atom_site_type_symbol
_atom_site_fract_x
_atom_site_fract_y
_atom_site_fract_z
_atom_site_U_iso_or_equiv
_atom_site_occupancy
_atom_site_adp_type
S1 S 0.19113(7) 0.48688(3) 0.31482(6) 0.0241 1.0000 Uani
C1 C 0.3112(3) 0.56103(10) 0.3956(2) 0.0160 1.0000 Uani
N1 N 0.2183(2) 0.60435(9) 0.50866(18) 0.0172 1.0000 Uani
N2 N 0.3145(2) 0.66394(8) 0.57636(17) 0.0159 1.0000 Uani
C2 C 0.2287(3) 0.70115(10) 0.6885(2) 0.0169 1.0000 Uani
C3 C 0.3464(3) 0.76371(10) 0.7627(2) 0.0173 1.0000 Uani
O1 O 0.28381(19) 0.79584(8) 0.87974(15) 0.0211 1.0000 Uani
N3 N 0.4915(2) 0.58220(9) 0.36016(18) 0.0181 1.0000 Uani
C4 C 0.6200(3) 0.54029(11) 0.2553(2) 0.0196 1.0000 Uani
C5 C 0.6296(3) 0.57122(12) 0.0913(2) 0.0232 1.0000 Uani
C6 C 0.5304(3) 0.62942(13) 0.0328(2) 0.0302 1.0000 Uani
C7 C 0.0296(3) 0.68393(12) 0.7514(2) 0.0243 1.0000 Uani
C8 C 0.5398(3) 0.78581(12) 0.6946(2) 0.0263 1.0000 Uani
H1 H 0.102(4) 0.5884(14) 0.534(3) 0.026(6) 1.0000 Uiso
H2 H 0.540(3) 0.6211(14) 0.409(3) 0.022(6) 1.0000 Uiso
H41 H 0.7545 0.5416 0.3006 0.0235 1.0000 Uiso
H42 H 0.5737 0.4858 0.2498 0.0235 1.0000 Uiso
H51 H 0.7214 0.5447 0.0182 0.0279 1.0000 Uiso
H61 H 0.4363 0.6582 0.1003 0.0362 1.0000 Uiso
H62 H 0.5492 0.6449 -0.0791 0.0362 1.0000 Uiso
H71 H -0.0021 0.7210 0.8373 0.0291 1.0000 Uiso
H72 H -0.0687 0.6890 0.6652 0.0291 1.0000 Uiso
H73 H 0.0268 0.6303 0.7935 0.0291 1.0000 Uiso
H81 H 0.5666 0.7536 0.5998 0.0316 1.0000 Uiso
H82 H 0.5373 0.8413 0.6640 0.0316 1.0000 Uiso
H83 H 0.6446 0.7772 0.7744 0.0316 1.0000 Uiso

loop_
_atom_site_aniso_label
_atom_site_aniso_U_11
_atom_site_aniso_U_22
_atom_site_aniso_U_33
_atom_site_aniso_U_23
_atom_site_aniso_U_13
_atom_site_aniso_U_12
S1 0.0243(2) 0.0256(2) 0.0225(2) -0.0100(2) 0.00789(18) -0.0094(2)
C1 0.0186(9) 0.0162(8) 0.0131(8) 0.0021(7) 0.0014(7) 0.0010(7)
N1 0.0160(8) 0.0183(8) 0.0172(7) -0.0028(6) 0.0028(6) -0.0023(6)
N2 0.0189(8) 0.0146(7) 0.0142(7) -0.0009(6) 0.0002(6) 0.0001(6)
C2 0.0181(8) 0.0171(8) 0.0154(8) 0.0008(7) 0.0003(7) 0.0023(7)
C3 0.0188(9) 0.0172(9) 0.0159(8) 0.0013(7) -0.0003(7) 0.0042(7)
O1 0.0242(7) 0.0210(7) 0.0181(6) -0.0042(5) 0.0018(5) 0.0016(5)
N3 0.0188(8) 0.0182(8) 0.0175(7) -0.0044(6) 0.0040(6) -0.0030(6)
C4 0.0189(9) 0.0197(9) 0.0202(9) -0.0021(7) 0.0056(7) 0.0026(7)
C5 0.0247(10) 0.0257(10) 0.0193(9) -0.0044(8) 0.0073(8) -0.0020(8)
C6 0.0394(12) 0.0277(11) 0.0235(10) 0.0030(9) 0.0005(9) 0.0022(10)
C7 0.0216(10) 0.0266(10) 0.0247(10) -0.0081(8) 0.0066(8) -0.0023(8)
C8 0.0221(10) 0.0301(11) 0.0268(10) -0.0077(9) 0.0052(8) -0.0063(8)

loop_
_atom_type_symbol
_atom_type_scat_dispersion_real
_atom_type_scat_dispersion_imag
_atom_type_scat_Cromer_Mann_a1
_atom_type_scat_Cromer_Mann_b1
_atom_type_scat_Cromer_Mann_a2
_atom_type_scat_Cromer_Mann_b2
_atom_type_scat_Cromer_Mann_a3
_atom_type_scat_Cromer_Mann_b3
_atom_type_scat_Cromer_Mann_a4
_atom_type_scat_Cromer_Mann_b4
_atom_type_scat_Cromer_Mann_c
_atom_type_scat_source
'C   ' 0.0033 0.0016 2.3100 20.8439 1.0200 10.2075 1.5886 0.5687 0.8650 51.6512 0.2156 International_Tables_Vol_IV_Table_2.2B
'H   ' 0.0000 0.0000 0.4930 10.5109 0.3229 26.1257 0.1402 3.1424 0.0408 57.7998 0.0030 International_Tables_Vol_IV_Table_2.2B
'N   ' 0.0061 0.0033 12.2126 0.0057 3.1322 9.8933 2.0125 28.9975 1.1663 0.5826 -11.5290 International_Tables_Vol_IV_Table_2.2B
'O   ' 0.0106 0.0060 3.0485 13.2771 2.2868 5.7011 1.5463 0.3239 0.8670 32.9089 0.2508 International_Tables_Vol_IV_Table_2.2B
'S   ' 0.1246 0.1234 6.9053 1.4679 5.2034 22.2151 1.4379 0.2536 1.5863 56.1720 0.8669 International_Tables_Vol_IV_Table_2.2B

loop_
_geom_angle_atom_site_label_1
_geom_angle_site_symmetry_1
_geom_angle_atom_site_label_2
_geom_angle_site_symmetry_2
_geom_angle_atom_site_label_3
_geom_angle_site_symmetry_3
_geom_angle
_geom_angle_publ_flag
S1 . C1 . N1 . 118.62(13) yes
S1 . C1 . N3 . 125.25(14) yes
N1 . C1 . N3 . 116.13(16) yes
C1 . N1 . N2 . 119.27(15) yes
C1 . N1 . H1 . 115.1(15) no
N2 . N1 . H1 . 125.6(15) no
N1 . N2 . C2 . 118.29(15) yes
N2 . C2 . C3 . 115.46(16) yes
N2 . C2 . C7 . 125.40(17) yes
C3 . C2 . C7 . 119.08(15) yes
C2 . C3 . O1 . 119.19(16) yes
C2 . C3 . C8 . 120.02(16) yes
O1 . C3 . C8 . 120.78(17) yes
C1 . N3 . C4 . 124.66(16) yes
C1 . N3 . H2 . 117.6(15) no
C4 . N3 . H2 . 117.5(15) no
N3 . C4 . C5 . 114.96(16) yes
N3 . C4 . H41 . 108.086 no
C5 . C4 . H41 . 108.084 no
N3 . C4 . H42 . 108.085 no
C5 . C4 . H42 . 108.084 no
H41 . C4 . H42 . 109.465 no
C4 . C5 . C6 . 127.24(17) yes
C4 . C5 . H51 . 116.377 no
C6 . C5 . H51 . 116.381 no
C5 . C6 . H61 . 120.005 no
C5 . C6 . H62 . 119.997 no
H61 . C6 . H62 . 119.998 no
C2 . C7 . H71 . 109.469 no
C2 . C7 . H72 . 109.466 no
H71 . C7 . H72 . 109.474 no
C2 . C7 . H73 . 109.467 no
H71 . C7 . H73 . 109.476 no
H72 . C7 . H73 . 109.474 no
C3 . C8 . H81 . 109.467 no
C3 . C8 . H82 . 109.468 no
H81 . C8 . H82 . 109.475 no
C3 . C8 . H83 . 109.467 no
H81 . C8 . H83 . 109.474 no
H82 . C8 . H83 . 109.476 no

loop_
_geom_bond_atom_site_label_1
_geom_bond_site_symmetry_1
_geom_bond_atom_site_label_2
_geom_bond_site_symmetry_2
_geom_bond_distance
_geom_bond_publ_flag
S1 . C1 . 1.6774(18) yes
C1 . N1 . 1.380(2) yes
C1 . N3 . 1.326(2) yes
N1 . N2 . 1.357(2) yes
N1 . H1 . 0.87(2) no
N2 . C2 . 1.297(2) yes
C2 . C3 . 1.494(3) yes
C2 . C7 . 1.499(3) yes
C3 . O1 . 1.223(2) yes
C3 . C8 . 1.500(3) yes
N3 . C4 . 1.453(2) yes
N3 . H2 . 0.86(2) no
C4 . C5 . 1.500(3) yes
C4 . H41 . 1.000 no
C4 . H42 . 1.000 no
C5 . C6 . 1.317(3) yes
C5 . H51 . 1.000 no
C6 . H61 . 1.000 no
C6 . H62 . 1.000 no
C7 . H71 . 1.000 no
C7 . H72 . 1.000 no
C7 . H73 . 1.000 no
C8 . H81 . 1.000 no
C8 . H82 . 1.000 no
C8 . H83 . 1.000 no

loop_
_geom_hbond_atom_site_label_D
_geom_hbond_atom_site_label_H
_geom_hbond_atom_site_label_A
_geom_hbond_site_symmetry_A
_geom_hbond_distance_DH
_geom_hbond_distance_HA
_geom_hbond_distance_DA
_geom_hbond_angle_DHA
_geom_hbond_publ_flag
N1 H1 S1 2_566 0.87(2) 2.72(3) 3.5623(16) 161(2) yes
N3 H2 O1 4_564 0.86(2) 2.23(2) 2.923(2) 137.9(19) yes

loop_
_cod_related_entry_id
_cod_related_entry_database
_cod_related_entry_code
1 ChemSpider 21177529
